data_4318062
loop_
_publ_author_name
'G. Westin'
'M. Moustiakimov'
'M. Kritikos'

_publ_section_title
;
 Synthesis, Characterization, and Properties of Three Europium
 2-Propoxides: [Eu4(OPri)10(HOPri)3]*2HOPri, Eu5O(OPri)13, and
 EuAl3(OPri)12
;
_journal_name_full 'Inorganic Chemistry'
_journal_page_first 3249
_journal_page_last 3258
_journal_paper_doi 10.1021/ic010745l
_journal_volume 41
_journal_year 2002
_chemical_formula_moiety 'C39 H91 Eu5 O14'
_chemical_formula_sum 'C39 H91 Eu5 O14'
_chemical_formula_weight 1543.92
_chemical_name_systematic
;
 ?
;
_space_group_IT_number 14
_symmetry_cell_setting monoclinic
_symmetry_space_group_name_Hall '-P 2yn'
_symmetry_space_group_name_H-M 'P 1 21/n 1'
_atom_sites_solution_hydrogens geom
_atom_sites_solution_primary direct
_atom_sites_solution_secondary difmap
_audit_creation_method SHELXL-97
_cell_angle_alpha 90.00
_cell_angle_beta 91.49(10)
_cell_angle_gamma 90.00
_cell_formula_units_Z 4
_cell_length_a 12.846(17)
_cell_length_b 21.54(3)
_cell_length_c 21.654(19)
_cell_measurement_reflns_used 20
_cell_measurement_temperature 170(2)
_cell_measurement_theta_max 14
_cell_measurement_theta_min 3
_cell_volume 5990(13)
_computing_data_reduction 'X-RED  (STOE, 1996)'
_computing_structure_refinement 'SHELXL-97 (Sheldrick, 1997)'
_computing_structure_solution 'SHELXS-97 (Sheldrick, 1990)'
_diffrn_ambient_temperature 170(2)
_diffrn_measured_fraction_theta_full .410
_diffrn_measured_fraction_theta_max .410
_diffrn_measurement_device_type STOE-4
_diffrn_measurement_method ' Scan width (omega) = 1.11 - 1.26, scan ratio 2theta:omega = 1.00'
_diffrn_radiation_monochromator graphite
_diffrn_radiation_source 'fine-focus sealed tube'
_diffrn_radiation_type MoK\a
_diffrn_radiation_wavelength 0.71073
_diffrn_reflns_av_R_equivalents 0.1118
_diffrn_reflns_av_sigmaI/netI 0.0957
_diffrn_reflns_number 11129
_diffrn_reflns_theta_full 24.07
_diffrn_standards_decay_% 15.7
_diffrn_standards_interval_time 360
_diffrn_standards_number 4
_exptl_absorpt_coefficient_mu 5.206
_exptl_absorpt_correction_T_max 0.0395
_exptl_absorpt_correction_T_min 0.0076
_exptl_absorpt_correction_type empirical
_exptl_absorpt_process_details
;
    Psi Scan Reflections used    Mu * R = 3.12

    H   K   L   2Theta   Chi   Imin/Imax
   -4   2   1    13.3    78.1    0.484
    4  -2  -1    13.3   -78.1    0.412
   -4  -2   1    13.3    45.1    0.402
    4   2  -1    13.3   -45.1    0.350
   -4   4   1    14.8    87.6    0.590
   -5   3   0    16.8    78.0    0.431
    5  -4  -2    17.9   -84.9    0.460
   -5  -4   2    17.9    36.4    0.415
   -5   5   0    18.5    81.7    0.514
    5  -5   0    18.5   -81.7    0.432
   -5  -5   0    18.5    30.1    0.298
    5   5   0    18.5   -30.1    0.303
   -6   8   0    24.4    77.3    0.504
    7  -7  -1    26.0   -85.6    0.397
   -7   7   1    26.0    85.6    0.541
    7   7  -1    26.0   -30.6    0.366
   -7  -7   1    26.0    30.6    0.350
;
_exptl_crystal_colour colorless
_exptl_crystal_density_diffrn 1.712
_exptl_crystal_density_method 'not measured'
_exptl_crystal_description irregular
_exptl_crystal_F_000 3008
_exptl_crystal_size_max 0.5
_exptl_crystal_size_mid 0.4
_exptl_crystal_size_min 0.3
_refine_diff_density_max 1.553
_refine_diff_density_min -1.145
_refine_diff_density_rms .212
_refine_ls_extinction_coef 0.00009(6)
_refine_ls_extinction_expression Fc^*^=kFc[1+0.001xFc^2^\l^3^/sin(2\q)]^-1/4^
_refine_ls_extinction_method SHELXL
_refine_ls_goodness_of_fit_ref 1.067
_refine_ls_hydrogen_treatment constr
_refine_ls_matrix_type full
_refine_ls_number_parameters 325
_refine_ls_number_reflns 3888
_refine_ls_number_restraints 29
_refine_ls_restrained_S_all 1.066
_refine_ls_R_factor_all 0.1762
_refine_ls_R_factor_gt 0.0797
_refine_ls_shift/su_max 0.006
_refine_ls_shift/su_mean 0.000
_refine_ls_structure_factor_coef Fsqd
_refine_ls_weighting_details 'calc w=1/[\s^2^(Fo^2^)+(0.1576P)^2^+60.3075P] where P=(Fo^2^+2Fc^2^)/3'
_refine_ls_weighting_scheme calc
_refine_ls_wR_factor_gt 0.2171
_refine_ls_wR_factor_ref 0.2166
_cod_data_source_file ic010745l_1.cif
_cod_data_source_block eu5
_cod_original_cell_volume 5990(12)
_cod_original_sg_symbol_H-M 'P 21/n'
_cod_database_code 4318062

loop_
_symmetry_equiv_pos_as_xyz
'x, y, z'
'-x+1/2, y+1/2, -z+1/2'
'-x, -y, -z'
'x-1/2, -y-1/2, z-1/2'

loop_
_atom_site_label
_atom_site_type_symbol
_atom_site_fract_x
_atom_site_fract_y
_atom_site_fract_z
_atom_site_U_iso_or_equiv
_atom_site_adp_type
_atom_site_occupancy
_atom_site_symmetry_multiplicity
_atom_site_calc_flag
_atom_site_refinement_flags
_atom_site_disorder_assembly
_atom_site_disorder_group
Eu1 Eu 0.58998(13) 0.81666(8) 0.10489(7) 0.0790(5) Uani 1 1 d . . .
Eu2 Eu 0.55258(13) 0.68343(9) 0.28194(7) 0.0821(6) Uani 1 1 d . . .
Eu3 Eu 0.72307(12) 0.69082(9) 0.16279(7) 0.0770(5) Uani 1 1 d . . .
Eu4 Eu 0.41675(13) 0.80744(8) 0.22228(7) 0.0751(5) Uani 1 1 d . . .
Eu5 Eu 0.45323(12) 0.67481(7) 0.12696(7) 0.0682(5) Uani 1 1 d . . .
O1 O 0.4089(15) 0.7822(10) 0.1113(8) 0.074(5) Uani 1 1 d . . .
O2 O 0.6041(15) 0.7061(11) 0.0733(7) 0.084(6) Uani 1 1 d . . .
O3 O 0.5798(16) 0.6205(11) 0.1869(9) 0.090(6) Uani 1 1 d . . .
O4 O 0.3863(14) 0.6966(9) 0.2239(8) 0.072(5) Uani 1 1 d . . .
O5 O 0.7280(12) 0.6912(9) 0.2688(8) 0.070(5) Uani 1 1 d . . .
O6 O 0.4941(17) 0.7792(12) 0.3139(8) 0.093(7) Uani 1 1 d D . .
O7 O 0.7556(16) 0.7895(12) 0.1313(10) 0.101(7) Uani 1 1 d D . .
O8 O 0.5228(16) 0.8793(9) 0.1791(10) 0.084(6) Uani 1 1 d . . .
O9 O 0.527(2) 0.6208(13) 0.3518(10) 0.124(9) Uani 1 1 d . . .
O10 O 0.3597(18) 0.6162(11) 0.0737(11) 0.112(8) Uani 1 1 d D . .
O11 O 0.847(2) 0.6350(14) 0.1298(13) 0.140(11) Uani 1 1 d D . .
O12 O 0.276(2) 0.8489(13) 0.2408(12) 0.121(9) Uani 1 1 d D . .
O13 O 0.601(2) 0.8664(11) 0.0230(11) 0.130(10) Uani 1 1 d . . .
O14 O 0.5631(12) 0.7423(9) 0.1873(8) 0.067(5) Uani 1 1 d . . .
C1 C 0.331(3) 0.8002(19) 0.0659(18) 0.108(12) Uiso 1 1 d . . .
H1 H 0.3523 0.7858 0.0241 0.130 Uiso 1 1 calc R . .
C2 C 0.643(4) 0.697(2) 0.0087(19) 0.129(14) Uiso 1 1 d D . .
H2 H 0.7047 0.7219 -0.0029 0.155 Uiso 1 1 calc R . .
C3 C 0.592(4) 0.552(2) 0.1942(19) 0.142(16) Uiso 1 1 d D . .
H3 H 0.5283 0.5394 0.2167 0.170 Uiso 1 1 calc R . .
C4 C 0.297(3) 0.670(2) 0.2503(19) 0.118(13) Uiso 1 1 d . . .
H4 H 0.2389 0.6861 0.2234 0.142 Uiso 1 1 calc R . .
C5 C 0.805(4) 0.686(2) 0.315(2) 0.150(18) Uiso 1 1 d . . .
H5 H 0.8087 0.6402 0.3217 0.180 Uiso 1 1 calc R . .
C6 C 0.467(4) 0.803(3) 0.3720(17) 0.22(3) Uiso 1 1 d D . .
H6 H 0.3924 0.7946 0.3814 0.270 Uiso 1 1 calc R . .
C7 C 0.860(3) 0.812(3) 0.132(2) 0.24(3) Uiso 1 1 d D . .
H7 H 0.9031 0.7807 0.1556 0.284 Uiso 1 1 calc R . .
C8 C 0.525(5) 0.944(3) 0.191(3) 0.18(2) Uiso 1 1 d D . .
H8 H 0.5616 0.9428 0.2324 0.215 Uiso 1 1 calc R . .
C9 C 0.513(7) 0.581(4) 0.400(4) 0.25(3) Uiso 1 1 d . . .
H9 H 0.4616 0.6026 0.4263 0.305 Uiso 1 1 calc R . .
C10 C 0.322(4) 0.571(2) 0.030(2) 0.19(2) Uiso 1 1 d D . .
H10 H 0.3798 0.5554 0.0044 0.233 Uiso 1 1 calc R . .
C11 C 0.929(4) 0.591(3) 0.124(3) 0.27(4) Uiso 1 1 d D . .
H11 H 0.9305 0.5592 0.1579 0.319 Uiso 1 1 calc R . .
C12 C 0.171(3) 0.868(3) 0.249(3) 0.19(2) Uiso 1 1 d D . .
H12 H 0.1374 0.8579 0.2077 0.231 Uiso 1 1 calc R . .
C13 C 0.630(5) 0.902(3) -0.034(3) 0.18(2) Uiso 1 1 d D . .
H13 H 0.6936 0.8816 -0.0499 0.220 Uiso 1 1 calc R . .
C14 C 0.225(4) 0.771(3) 0.082(2) 0.18(2) Uiso 1 1 d . . .
H14A H 0.1957 0.7932 0.1168 0.211 Uiso 1 1 calc R . .
H14B H 0.2346 0.7273 0.0921 0.211 Uiso 1 1 calc R . .
H14C H 0.1770 0.7747 0.0458 0.211 Uiso 1 1 calc R . .
C15 C 0.315(4) 0.867(2) 0.065(2) 0.161(19) Uiso 1 1 d . . .
H15A H 0.2513 0.8764 0.0406 0.193 Uiso 1 1 calc R . .
H15B H 0.3745 0.8871 0.0458 0.193 Uiso 1 1 calc R . .
H15C H 0.3081 0.8822 0.1071 0.193 Uiso 1 1 calc R . .
C16 C 0.539(4) 0.706(2) -0.033(2) 0.152(18) Uiso 1 1 d . . .
H16A H 0.5361 0.6738 -0.0657 0.183 Uiso 1 1 calc R . .
H16B H 0.5396 0.7469 -0.0524 0.183 Uiso 1 1 calc R . .
H16C H 0.4778 0.7018 -0.0075 0.183 Uiso 1 1 calc R . .
C17 C 0.654(5) 0.627(2) 0.002(3) 0.23(3) Uiso 1 1 d D . .
H17A H 0.7232 0.6144 0.0178 0.280 Uiso 1 1 calc R . .
H17B H 0.6455 0.6155 -0.0412 0.280 Uiso 1 1 calc R . .
H17C H 0.6005 0.6065 0.0265 0.280 Uiso 1 1 calc R . .
C18 C 0.674(4) 0.533(2) 0.233(2) 0.154(17) Uiso 1 1 d . . .
H18A H 0.6645 0.4888 0.2435 0.184 Uiso 1 1 calc R . .
H18B H 0.6764 0.5577 0.2705 0.184 Uiso 1 1 calc R . .
H18C H 0.7401 0.5374 0.2112 0.184 Uiso 1 1 calc R . .
C19 C 0.577(4) 0.523(3) 0.131(2) 0.19(2) Uiso 1 1 d D . .
H19A H 0.5213 0.5455 0.1081 0.230 Uiso 1 1 calc R . .
H19B H 0.5575 0.4797 0.1354 0.230 Uiso 1 1 calc R . .
H19C H 0.6418 0.5265 0.1084 0.230 Uiso 1 1 calc R . .
C20 C 0.291(4) 0.604(3) 0.239(2) 0.18(2) Uiso 1 1 d . . .
H20A H 0.3433 0.5827 0.2657 0.215 Uiso 1 1 calc R . .
H20B H 0.3052 0.5954 0.1959 0.215 Uiso 1 1 calc R . .
H20C H 0.2217 0.5889 0.2490 0.215 Uiso 1 1 calc R . .
C21 C 0.266(5) 0.687(3) 0.310(3) 0.22(3) Uiso 1 1 d . . .
H21A H 0.3192 0.6733 0.3409 0.270 Uiso 1 1 calc R . .
H21B H 0.1995 0.6677 0.3193 0.270 Uiso 1 1 calc R . .
H21C H 0.2595 0.7323 0.3125 0.270 Uiso 1 1 calc R . .
C22 C 0.908(5) 0.700(3) 0.288(3) 0.21(3) Uiso 1 1 d D . .
H22A H 0.9131 0.6783 0.2482 0.247 Uiso 1 1 calc R . .
H22B H 0.9634 0.6848 0.3163 0.247 Uiso 1 1 calc R . .
H22C H 0.9151 0.7444 0.2819 0.247 Uiso 1 1 calc R . .
C23 C 0.805(6) 0.711(4) 0.380(3) 0.27(4) Uiso 1 1 d D . .
H23A H 0.8676 0.6973 0.4022 0.328 Uiso 1 1 calc R . .
H23B H 0.7430 0.6956 0.4005 0.328 Uiso 1 1 calc R . .
H23C H 0.8028 0.7565 0.3784 0.328 Uiso 1 1 calc R . .
C24 C 0.541(6) 0.773(3) 0.419(3) 0.27(4) Uiso 1 1 d D . .
H24A H 0.6105 0.7918 0.4148 0.325 Uiso 1 1 calc R . .
H24B H 0.5449 0.7287 0.4105 0.325 Uiso 1 1 calc R . .
H24C H 0.5162 0.7804 0.4603 0.325 Uiso 1 1 calc R . .
C25 C 0.489(5) 0.873(3) 0.369(3) 0.22(3) Uiso 1 1 d D . .
H25A H 0.4341 0.8952 0.3902 0.263 Uiso 1 1 calc R . .
H25B H 0.4914 0.8858 0.3262 0.263 Uiso 1 1 calc R . .
H25C H 0.5564 0.8811 0.3900 0.263 Uiso 1 1 calc R . .
C26 C 0.909(4) 0.819(3) 0.070(3) 0.25(3) Uiso 1 1 d D . .
H26A H 0.9481 0.8577 0.0688 0.295 Uiso 1 1 calc R . .
H26B H 0.8540 0.8194 0.0374 0.295 Uiso 1 1 calc R . .
H26C H 0.9558 0.7838 0.0627 0.295 Uiso 1 1 calc R . .
C27 C 0.862(6) 0.871(3) 0.169(3) 0.27(4) Uiso 1 1 d D . .
H27A H 0.8837 0.8620 0.2116 0.325 Uiso 1 1 calc R . .
H27B H 0.7916 0.8892 0.1684 0.325 Uiso 1 1 calc R . .
H27C H 0.9104 0.9004 0.1507 0.325 Uiso 1 1 calc R . .
C28 C 0.448(4) 0.983(3) 0.206(2) 0.19(2) Uiso 1 1 d D . .
H28A H 0.3908 0.9791 0.1750 0.225 Uiso 1 1 calc R . .
H28B H 0.4736 1.0255 0.2067 0.225 Uiso 1 1 calc R . .
H28C H 0.4220 0.9717 0.2467 0.225 Uiso 1 1 calc R . .
C29 C 0.613(4) 0.972(3) 0.154(3) 0.25(3) Uiso 1 1 d D . .
H29A H 0.5848 1.0041 0.1267 0.301 Uiso 1 1 calc R . .
H29B H 0.6453 0.9392 0.1301 0.301 Uiso 1 1 calc R . .
H29C H 0.6648 0.9901 0.1829 0.301 Uiso 1 1 calc R . .
C30 C 0.612(7) 0.566(5) 0.445(4) 0.36(4) Uiso 1 1 d D . .
H30A H 0.5870 0.5585 0.4873 0.438 Uiso 1 1 calc R . .
H30B H 0.6603 0.6006 0.4459 0.438 Uiso 1 1 calc R . .
H30C H 0.6469 0.5283 0.4308 0.438 Uiso 1 1 calc R . .
C31 C 0.467(7) 0.520(5) 0.387(5) 0.36(4) Uiso 1 1 d D . .
H31A H 0.4014 0.5255 0.3634 0.438 Uiso 1 1 calc R . .
H31B H 0.4544 0.4989 0.4256 0.438 Uiso 1 1 calc R . .
H31C H 0.5155 0.4957 0.3622 0.438 Uiso 1 1 calc R . .
C32 C 0.244(5) 0.606(3) -0.009(3) 0.23(3) Uiso 1 1 d D . .
H32A H 0.2510 0.5946 -0.0527 0.278 Uiso 1 1 calc R . .
H32B H 0.2557 0.6509 -0.0045 0.278 Uiso 1 1 calc R . .
H32C H 0.1731 0.5961 0.0037 0.278 Uiso 1 1 calc R . .
C33 C 0.270(5) 0.518(3) 0.063(3) 0.25(3) Uiso 1 1 d D . .
H33A H 0.2493 0.5316 0.1038 0.300 Uiso 1 1 calc R . .
H33B H 0.3187 0.4832 0.0668 0.300 Uiso 1 1 calc R . .
H33C H 0.2081 0.5049 0.0387 0.300 Uiso 1 1 calc R . .
C34 C 1.022(6) 0.635(4) 0.127(4) 0.31(3) Uiso 1 1 d D . .
H34A H 1.0833 0.6146 0.1106 0.367 Uiso 1 1 calc R . .
H34B H 1.0358 0.6478 0.1697 0.367 Uiso 1 1 calc R . .
H34C H 1.0058 0.6722 0.1018 0.367 Uiso 1 1 calc R . .
C35 C 0.930(6) 0.561(4) 0.060(3) 0.31(3) Uiso 1 1 d D . .
H35A H 0.8628 0.5411 0.0513 0.367 Uiso 1 1 calc R . .
H35B H 0.9858 0.5306 0.0587 0.367 Uiso 1 1 calc R . .
H35C H 0.9415 0.5937 0.0292 0.367 Uiso 1 1 calc R . .
C36 C 0.097(6) 0.839(3) 0.294(3) 0.27(3) Uiso 1 1 d D . .
H36A H 0.1053 0.8591 0.3340 0.322 Uiso 1 1 calc R . .
H36B H 0.1122 0.7945 0.2979 0.322 Uiso 1 1 calc R . .
H36C H 0.0251 0.8443 0.2781 0.322 Uiso 1 1 calc R . .
C37 C 0.158(6) 0.938(3) 0.253(3) 0.27(3) Uiso 1 1 d D . .
H37A H 0.1368 0.9542 0.2126 0.322 Uiso 1 1 calc R . .
H37B H 0.2248 0.9564 0.2662 0.322 Uiso 1 1 calc R . .
H37C H 0.1052 0.9475 0.2833 0.322 Uiso 1 1 calc R . .
C38 C 0.544(5) 0.885(3) -0.080(3) 0.25(2) Uiso 1 1 d D . .
H38A H 0.4764 0.8897 -0.0604 0.305 Uiso 1 1 calc R . .
H38B H 0.5530 0.8420 -0.0931 0.305 Uiso 1 1 calc R . .
H38C H 0.5464 0.9126 -0.1160 0.305 Uiso 1 1 calc R . .
C39 C 0.663(5) 0.969(3) -0.020(3) 0.25(2) Uiso 1 1 d D . .
H39A H 0.6958 0.9866 -0.0564 0.305 Uiso 1 1 calc R . .
H39B H 0.7125 0.9687 0.0150 0.305 Uiso 1 1 calc R . .
H39C H 0.6015 0.9932 -0.0099 0.305 Uiso 1 1 calc R . .

loop_
_atom_site_aniso_label
_atom_site_aniso_U_11
_atom_site_aniso_U_22
_atom_site_aniso_U_33
_atom_site_aniso_U_23
_atom_site_aniso_U_13
_atom_site_aniso_U_12
Eu1 0.0810(11) 0.0711(11) 0.0852(10) 0.0092(8) 0.0062(8) -0.0036(9)
Eu2 0.0836(12) 0.0989(14) 0.0634(8) 0.0102(9) -0.0062(7) 0.0030(10)
Eu3 0.0590(10) 0.0926(14) 0.0789(9) 0.0012(8) -0.0063(7) 0.0033(9)
Eu4 0.0743(11) 0.0747(12) 0.0764(9) -0.0074(8) 0.0011(7) 0.0013(9)
Eu5 0.0625(9) 0.0667(10) 0.0749(8) -0.0071(8) -0.0116(6) -0.0045(8)
O1 0.066(13) 0.096(16) 0.061(10) 0.003(10) 0.008(9) 0.011(11)
O2 0.070(13) 0.14(2) 0.043(9) 0.006(10) 0.008(8) -0.006(12)
O3 0.079(15) 0.097(18) 0.092(13) -0.002(12) -0.008(11) 0.005(12)
O4 0.067(12) 0.070(13) 0.078(11) -0.008(9) 0.003(9) -0.021(10)
O5 0.036(9) 0.086(15) 0.088(12) -0.005(10) -0.021(9) 0.006(9)
O6 0.096(16) 0.13(2) 0.049(10) -0.001(11) 0.005(10) -0.002(14)
O7 0.056(14) 0.13(2) 0.121(17) -0.010(15) 0.001(12) -0.007(13)
O8 0.084(15) 0.056(13) 0.114(15) -0.019(11) 0.019(12) -0.006(11)
O9 0.16(2) 0.13(2) 0.078(14) 0.052(14) 0.004(15) -0.018(19)
O10 0.098(17) 0.100(18) 0.135(18) -0.050(15) -0.048(15) -0.009(14)
O11 0.13(2) 0.13(2) 0.16(2) 0.011(19) -0.049(19) 0.05(2)
O12 0.106(19) 0.12(2) 0.15(2) 0.004(17) 0.062(16) 0.028(16)
O13 0.20(3) 0.078(17) 0.114(17) 0.033(15) -0.025(18) -0.026(19)
O14 0.036(10) 0.091(15) 0.075(10) 0.001(10) -0.001(8) -0.032(9)

loop_
_atom_type_symbol
_atom_type_description
_atom_type_scat_dispersion_real
_atom_type_scat_dispersion_imag
_atom_type_scat_source
C C .0033 .0016 'International Tables Vol C Tables 4.2.6.8 and 6.1.1.4'
H H .0000 .0000 'International Tables Vol C Tables 4.2.6.8 and 6.1.1.4'
O O .0106 .0060 'International Tables Vol C Tables 4.2.6.8 and 6.1.1.4'
Eu Eu -.1578 3.6682 'International Tables Vol C Tables 4.2.6.8 and 6.1.1.4'

loop_
_geom_angle_atom_site_label_1
_geom_angle_atom_site_label_2
_geom_angle_atom_site_label_3
_geom_angle
_geom_angle_site_symmetry_1
_geom_angle_site_symmetry_3
_geom_angle_publ_flag
O13 Eu1 O7 105.3(11) . . ?
O13 Eu1 O8 109.3(10) . . ?
O7 Eu1 O8 110.2(8) . . ?
O13 Eu1 O14 168.5(8) . . ?
O7 Eu1 O14 78.2(7) . . ?
O8 Eu1 O14 79.0(7) . . ?
O13 Eu1 O1 106.9(10) . . ?
O7 Eu1 O1 142.6(8) . . ?
O8 Eu1 O1 76.2(7) . . ?
O14 Eu1 O1 66.7(6) . . ?
O13 Eu1 O2 104.6(8) . . ?
O7 Eu1 O2 75.4(8) . . ?
O8 Eu1 O2 142.3(7) . . ?
O14 Eu1 O2 65.4(6) . . ?
O1 Eu1 O2 78.6(6) . . ?
O13 Eu1 Eu3 132.4(9) . . ?
O7 Eu1 Eu3 41.1(7) . . ?
O8 Eu1 Eu3 113.8(6) . . ?
O14 Eu1 Eu3 44.6(4) . . ?
O1 Eu1 Eu3 101.8(5) . . ?
O2 Eu1 Eu3 45.8(4) . . ?
O13 Eu1 Eu4 136.3(9) . . ?
O7 Eu1 Eu4 114.9(6) . . ?
O8 Eu1 Eu4 41.3(5) . . ?
O14 Eu1 Eu4 46.3(5) . . ?
O1 Eu1 Eu4 45.9(4) . . ?
O2 Eu1 Eu4 101.6(4) . . ?
Eu3 Eu1 Eu4 90.59(8) . . ?
O13 Eu1 Eu5 126.9(7) . . ?
O7 Eu1 Eu5 102.0(7) . . ?
O8 Eu1 Eu5 102.4(5) . . ?
O14 Eu1 Eu5 41.9(4) . . ?
O1 Eu1 Eu5 42.3(5) . . ?
O2 Eu1 Eu5 41.8(4) . . ?
Eu3 Eu1 Eu5 61.01(10) . . ?
Eu4 Eu1 Eu5 61.24(6) . . ?
O9 Eu2 O5 108.4(9) . . ?
O9 Eu2 O6 107.8(10) . . ?
O5 Eu2 O6 107.6(7) . . ?
O9 Eu2 O14 168.5(8) . . ?
O5 Eu2 O14 77.2(6) . . ?
O6 Eu2 O14 79.1(7) . . ?
O9 Eu2 O4 107.3(9) . . ?
O5 Eu2 O4 140.5(6) . . ?
O6 Eu2 O4 76.4(7) . . ?
O14 Eu2 O4 64.8(6) . . ?
O9 Eu2 O3 106.1(10) . . ?
O5 Eu2 O3 77.2(7) . . ?
O6 Eu2 O3 141.8(7) . . ?
O14 Eu2 O3 64.8(7) . . ?
O4 Eu2 O3 77.3(6) . . ?
O9 Eu2 Eu4 134.3(8) . . ?
O5 Eu2 Eu4 113.0(5) . . ?
O6 Eu2 Eu4 41.4(5) . . ?
O14 Eu2 Eu4 46.4(5) . . ?
O4 Eu2 Eu4 44.9(4) . . ?
O3 Eu2 Eu4 101.2(5) . . ?
O9 Eu2 Eu3 134.4(8) . . ?
O5 Eu2 Eu3 41.6(4) . . ?
O6 Eu2 Eu3 113.8(5) . . ?
O14 Eu2 Eu3 44.5(4) . . ?
O4 Eu2 Eu3 99.9(4) . . ?
O3 Eu2 Eu3 45.5(5) . . ?
Eu4 Eu2 Eu3 90.52(8) . . ?
O9 Eu2 Eu5 126.7(8) . . ?
O5 Eu2 Eu5 102.5(4) . . ?
O6 Eu2 Eu5 102.6(5) . . ?
O14 Eu2 Eu5 41.9(4) . . ?
O4 Eu2 Eu5 40.7(4) . . ?
O3 Eu2 Eu5 41.4(5) . . ?
Eu4 Eu2 Eu5 61.25(7) . . ?
Eu3 Eu2 Eu5 60.94(9) . . ?
O11 Eu3 O7 106.4(10) . . ?
O11 Eu3 O5 109.6(8) . . ?
O7 Eu3 O5 107.2(7) . . ?
O11 Eu3 O14 169.2(9) . . ?
O7 Eu3 O14 78.5(7) . . ?
O5 Eu3 O14 77.2(6) . . ?
O11 Eu3 O3 107.0(10) . . ?
O7 Eu3 O3 141.9(7) . . ?
O5 Eu3 O3 77.9(6) . . ?
O14 Eu3 O3 65.6(7) . . ?
O11 Eu3 O2 105.4(8) . . ?
O7 Eu3 O2 75.7(7) . . ?
O5 Eu3 O2 142.0(6) . . ?
O14 Eu3 O2 66.1(6) . . ?
O3 Eu3 O2 78.2(7) . . ?
O11 Eu3 C7 88.3(13) . . ?
O7 Eu3 C7 22.6(9) . . ?
O5 Eu3 C7 101.8(10) . . ?
O14 Eu3 C7 98.5(10) . . ?
O3 Eu3 C7 164.0(11) . . ?
O2 Eu3 C7 93.4(10) . . ?
O11 Eu3 Eu1 133.9(8) . . ?
O7 Eu3 Eu1 40.9(5) . . ?
O5 Eu3 Eu1 111.3(5) . . ?
O14 Eu3 Eu1 45.2(4) . . ?
O3 Eu3 Eu1 101.4(5) . . ?
O2 Eu3 Eu1 46.5(6) . . ?
C7 Eu3 Eu1 63.6(9) . . ?
O11 Eu3 Eu2 136.2(8) . . ?
O7 Eu3 Eu2 113.2(6) . . ?
O5 Eu3 Eu2 41.4(4) . . ?
O14 Eu3 Eu2 44.8(4) . . ?
O3 Eu3 Eu2 46.7(5) . . ?
O2 Eu3 Eu2 101.7(4) . . ?
C7 Eu3 Eu2 123.8(10) . . ?
Eu1 Eu3 Eu2 89.41(8) . . ?
O11 Eu3 Eu5 127.2(8) . . ?
O7 Eu3 Eu5 102.2(5) . . ?
O5 Eu3 Eu5 102.7(4) . . ?
O14 Eu3 Eu5 42.1(4) . . ?
O3 Eu3 Eu5 41.6(5) . . ?
O2 Eu3 Eu5 42.0(4) . . ?
C7 Eu3 Eu5 124.7(9) . . ?
Eu1 Eu3 Eu5 61.41(8) . . ?
Eu2 Eu3 Eu5 61.38(9) . . ?
O12 Eu4 O8 108.8(9) . . ?
O12 Eu4 O6 108.1(9) . . ?
O8 Eu4 O6 106.7(8) . . ?
O12 Eu4 O4 106.3(9) . . ?
O8 Eu4 O4 140.8(7) . . ?
O6 Eu4 O4 78.0(7) . . ?
O12 Eu4 O1 105.7(9) . . ?
O8 Eu4 O1 76.0(7) . . ?
O6 Eu4 O1 142.8(7) . . ?
O4 Eu4 O1 78.1(6) . . ?
O12 Eu4 O14 168.0(9) . . ?
O8 Eu4 O14 78.1(7) . . ?
O6 Eu4 O14 78.4(7) . . ?
O4 Eu4 O14 64.5(6) . . ?
O1 Eu4 O14 65.8(6) . . ?
O12 Eu4 Eu2 134.7(7) . . ?
O8 Eu4 Eu2 112.4(5) . . ?
O6 Eu4 Eu2 42.0(6) . . ?
O4 Eu4 Eu2 46.1(4) . . ?
O1 Eu4 Eu2 101.7(5) . . ?
O14 Eu4 Eu2 44.9(4) . . ?
O12 Eu4 Eu1 135.0(7) . . ?
O8 Eu4 Eu1 41.4(5) . . ?
O6 Eu4 Eu1 112.6(5) . . ?
O4 Eu4 Eu1 100.1(4) . . ?
O1 Eu4 Eu1 45.6(5) . . ?
O14 Eu4 Eu1 45.1(4) . . ?
Eu2 Eu4 Eu1 89.47(8) . . ?
O12 Eu4 Eu5 126.0(8) . . ?
O8 Eu4 Eu5 102.6(5) . . ?
O6 Eu4 Eu5 103.3(6) . . ?
O4 Eu4 Eu5 40.6(4) . . ?
O1 Eu4 Eu5 42.3(5) . . ?
O14 Eu4 Eu5 42.0(4) . . ?
Eu2 Eu4 Eu5 61.30(9) . . ?
Eu1 Eu4 Eu5 61.25(7) . . ?
O10 Eu5 O4 113.6(9) . . ?
O10 Eu5 O3 112.6(9) . . ?
O4 Eu5 O3 82.5(7) . . ?
O10 Eu5 O2 111.6(9) . . ?
O4 Eu5 O2 134.7(6) . . ?
O3 Eu5 O2 81.5(7) . . ?
O10 Eu5 O14 179.2(9) . . ?
O4 Eu5 O14 67.2(6) . . ?
O3 Eu5 O14 67.2(7) . . ?
O2 Eu5 O14 67.6(6) . . ?
O10 Eu5 O1 112.1(8) . . ?
O4 Eu5 O1 80.9(6) . . ?
O3 Eu5 O1 135.3(7) . . ?
O2 Eu5 O1 81.5(7) . . ?
O14 Eu5 O1 68.1(6) . . ?
O10 Eu5 Eu3 136.8(7) . . ?
O4 Eu5 Eu3 99.4(4) . . ?
O3 Eu5 Eu3 43.5(6) . . ?
O2 Eu5 Eu3 43.7(4) . . ?
O14 Eu5 Eu3 42.5(5) . . ?
O1 Eu5 Eu3 99.4(5) . . ?
O10 Eu5 Eu4 136.7(7) . . ?
O4 Eu5 Eu4 42.4(4) . . ?
O3 Eu5 Eu4 100.3(5) . . ?
O2 Eu5 Eu4 100.2(5) . . ?
O14 Eu5 Eu4 44.0(5) . . ?
O1 Eu5 Eu4 43.6(4) . . ?
Eu3 Eu5 Eu4 86.44(8) . . ?
O10 Eu5 Eu1 136.8(8) . . ?
O4 Eu5 Eu1 98.2(4) . . ?
O3 Eu5 Eu1 99.4(6) . . ?
O2 Eu5 Eu1 44.1(6) . . ?
O14 Eu5 Eu1 42.8(4) . . ?
O1 Eu5 Eu1 43.3(5) . . ?
Eu3 Eu5 Eu1 57.58(6) . . ?
Eu4 Eu5 Eu1 57.51(9) . . ?
O10 Eu5 Eu2 138.0(8) . . ?
O4 Eu5 Eu2 43.5(5) . . ?
O3 Eu5 Eu2 44.3(5) . . ?
O2 Eu5 Eu2 99.7(4) . . ?
O14 Eu5 Eu2 42.4(4) . . ?
O1 Eu5 Eu2 99.2(4) . . ?
Eu3 Eu5 Eu2 57.68(9) . . ?
Eu4 Eu5 Eu2 57.45(6) . . ?
Eu1 Eu5 Eu2 85.17(7) . . ?
C1 O1 Eu5 121(2) . . ?
C1 O1 Eu1 122(2) . . ?
Eu5 O1 Eu1 94.5(7) . . ?
C1 O1 Eu4 128(2) . . ?
Eu5 O1 Eu4 94.1(6) . . ?
Eu1 O1 Eu4 88.5(6) . . ?
C2 O2 Eu5 135(2) . . ?
C2 O2 Eu3 120(2) . . ?
Eu5 O2 Eu3 94.3(6) . . ?
C2 O2 Eu1 114(2) . . ?
Eu5 O2 Eu1 94.1(7) . . ?
Eu3 O2 Eu1 87.7(6) . . ?
C3 O3 Eu5 128(2) . . ?
C3 O3 Eu3 124(2) . . ?
Eu5 O3 Eu3 95.0(8) . . ?
C3 O3 Eu2 118(2) . . ?
Eu5 O3 Eu2 94.3(8) . . ?
Eu3 O3 Eu2 87.8(7) . . ?
C4 O4 Eu5 127(2) . . ?
C4 O4 Eu4 123(2) . . ?
Eu5 O4 Eu4 97.0(7) . . ?
C4 O4 Eu2 116(2) . . ?
Eu5 O4 Eu2 95.8(7) . . ?
Eu4 O4 Eu2 89.0(6) . . ?
C5 O5 Eu2 126(2) . . ?
C5 O5 Eu3 136(2) . . ?
Eu2 O5 Eu3 97.0(6) . . ?
C6 O6 Eu4 124(3) . . ?
C6 O6 Eu2 133(3) . . ?
Eu4 O6 Eu2 96.6(7) . . ?
C7 O7 Eu1 143(3) . . ?
C7 O7 Eu3 119(3) . . ?
Eu1 O7 Eu3 97.9(8) . . ?
C8 O8 Eu4 127(3) . . ?
C8 O8 Eu1 135(3) . . ?
Eu4 O8 Eu1 97.4(7) . . ?
C9 O9 Eu2 177(4) . . ?
C10 O10 Eu5 164(3) . . ?
C11 O11 Eu3 165(3) . . ?
C12 O12 Eu4 170(3) . . ?
C13 O13 Eu1 170(3) . . ?
Eu5 O14 Eu3 95.4(7) . . ?
Eu5 O14 Eu2 95.7(6) . . ?
Eu3 O14 Eu2 90.7(6) . . ?
Eu5 O14 Eu1 95.3(6) . . ?
Eu3 O14 Eu1 90.2(6) . . ?
Eu2 O14 Eu1 168.8(8) . . ?
Eu5 O14 Eu4 94.0(5) . . ?
Eu3 O14 Eu4 170.6(7) . . ?
Eu2 O14 Eu4 88.8(6) . . ?
Eu1 O14 Eu4 88.5(7) . . ?
O1 C1 C15 112(4) . . ?
O1 C1 C14 110(3) . . ?
C15 C1 C14 106(4) . . ?
C17 C2 O2 105(4) . . ?
C17 C2 C16 99(4) . . ?
O2 C2 C16 102(3) . . ?
C18 C3 O3 116(4) . . ?
C18 C3 C19 120(5) . . ?
O3 C3 C19 107(4) . . ?
O4 C4 C21 120(4) . . ?
O4 C4 C20 112(4) . . ?
C21 C4 C20 113(5) . . ?
O5 C5 C22 109(4) . . ?
O5 C5 C23 128(5) . . ?
C22 C5 C23 109(5) . . ?
O6 C6 C24 106(5) . . ?
O6 C6 C25 106(4) . . ?
C24 C6 C25 109(3) . . ?
O7 C7 C26 116(3) . . ?
O7 C7 C27 107(5) . . ?
C26 C7 C27 113(3) . . ?
O7 C7 Eu3 38.0(18) . . ?
C26 C7 Eu3 121(3) . . ?
C27 C7 Eu3 125(3) . . ?
C28 C8 O8 130(5) . . ?
C28 C8 C29 117(5) . . ?
O8 C8 C29 107(5) . . ?
O9 C9 C31 119(8) . . ?
O9 C9 C30 119(7) . . ?
C31 C9 C30 103(6) . . ?
O10 C10 C32 104(4) . . ?
O10 C10 C33 111(5) . . ?
C32 C10 C33 110(3) . . ?
O11 C11 C35 113(6) . . ?
O11 C11 C34 99(5) . . ?
C35 C11 C34 106(3) . . ?
O12 C12 C36 125(5) . . ?
O12 C12 C37 113(5) . . ?
C36 C12 C37 107(3) . . ?
C38 C13 C39 124(6) . . ?
C38 C13 O13 103(5) . . ?
C39 C13 O13 113(5) . . ?

loop_
_geom_bond_atom_site_label_1
_geom_bond_atom_site_label_2
_geom_bond_distance
_geom_bond_site_symmetry_2
_geom_bond_publ_flag
Eu1 O13 2.08(2) . ?
Eu1 O7 2.27(2) . ?
Eu1 O8 2.28(2) . ?
Eu1 O14 2.430(18) . ?
Eu1 O1 2.45(2) . ?
Eu1 O2 2.48(2) . ?
Eu1 Eu3 3.425(4) . ?
Eu1 Eu4 3.427(4) . ?
Eu1 Eu5 3.563(4) . ?
Eu2 O9 2.06(2) . ?
Eu2 O5 2.285(17) . ?
Eu2 O6 2.31(2) . ?
Eu2 O14 2.416(18) . ?
Eu2 O4 2.467(19) . ?
Eu2 O3 2.50(2) . ?
Eu2 Eu4 3.425(4) . ?
Eu2 Eu3 3.431(4) . ?
Eu2 Eu5 3.564(4) . ?
Eu3 O11 2.13(3) . ?
Eu3 O7 2.28(3) . ?
Eu3 O5 2.295(18) . ?
Eu3 O14 2.406(19) . ?
Eu3 O3 2.45(2) . ?
Eu3 O2 2.459(17) . ?
Eu3 C7 3.22(4) . ?
Eu3 Eu5 3.549(5) . ?
Eu4 O12 2.07(2) . ?
Eu4 O8 2.28(2) . ?
Eu4 O6 2.278(19) . ?
Eu4 O4 2.419(18) . ?
Eu4 O1 2.462(17) . ?
Eu4 O14 2.48(2) . ?
Eu4 Eu5 3.562(4) . ?
Eu5 O10 2.073(19) . ?
Eu5 O4 2.336(18) . ?
Eu5 O3 2.36(2) . ?
Eu5 O2 2.382(18) . ?
Eu5 O14 2.391(16) . ?
Eu5 O1 2.40(2) . ?
O1 C1 1.44(4) . ?
O2 C2 1.51(5) . ?
O3 C3 1.49(5) . ?
O4 C4 1.42(4) . ?
O5 C5 1.39(5) . ?
O6 C6 1.41(2) . ?
O7 C7 1.42(2) . ?
O8 C8 1.42(6) . ?
O9 C9 1.36(8) . ?
O10 C10 1.43(2) . ?
O11 C11 1.43(2) . ?
O12 C12 1.42(2) . ?
O13 C13 1.52(6) . ?
C1 C15 1.45(6) . ?
C1 C14 1.55(6) . ?
C2 C17 1.51(2) . ?
C2 C16 1.61(6) . ?
C3 C18 1.40(5) . ?
C3 C19 1.51(2) . ?
C4 C21 1.42(7) . ?
C4 C20 1.44(6) . ?
C5 C22 1.48(7) . ?
C5 C23 1.50(7) . ?
C6 C24 1.51(2) . ?
C6 C25 1.52(2) . ?
C7 C26 1.50(2) . ?
C7 C27 1.51(2) . ?
C8 C28 1.34(6) . ?
C8 C29 1.52(2) . ?
C9 C31 1.46(10) . ?
C9 C30 1.63(10) . ?
C10 C32 1.51(2) . ?
C10 C33 1.51(2) . ?
C11 C35 1.52(2) . ?
C11 C34 1.54(2) . ?
C12 C36 1.51(2) . ?
C12 C37 1.52(2) . ?
C13 C38 1.51(2) . ?
C13 C39 1.52(2) . ?
